data_7719342
loop_
_publ_author_name
'Song, Jia-Le'
'Song, Jia'
'Zhang, Guang-Ying'
'Zhang, Su-Jing'
'Shi, Xiang-Yu'
'Yang, Ze-Feng'
'Qi, Ting-Ting'
'Gao, Ji-Xing'

_publ_section_title
;
 High-temperature phase transition and switchable dielectric properties of
 the [2-amino-3-methylpyridine]<sub>2</sub>[ZnBr<sub>4</sub>] complex.
;
_journal_issue 38
_journal_name_full 'Dalton transactions (Cambridge, England : 2003)'
_journal_page_first 14480
_journal_page_last 14485
_journal_paper_doi 10.1039/d5dt01583a
_journal_volume 54
_journal_year 2025
_chemical_formula_moiety 'C12 H18 Br4 N4 Zn'
_chemical_formula_sum 'C12 H18 Br4 N4 Zn'
_chemical_formula_weight 603.31
_space_group_crystal_system triclinic
_space_group_IT_number 2
_space_group_name_Hall '-P 1'
_space_group_name_H-M_alt 'P -1'
_atom_sites_solution_hydrogens geom
_audit_creation_method SHELXL-2014/7
_audit_update_record
;
2025-07-01 deposited with the CCDC.	2025-09-01 downloaded from the CCDC.
;
_cell_angle_alpha 89.075(5)
_cell_angle_beta 89.252(5)
_cell_angle_gamma 67.393(5)
_cell_formula_units_Z 2
_cell_length_a 7.7186(4)
_cell_length_b 9.2512(5)
_cell_length_c 14.7986(9)
_cell_measurement_reflns_used 3993
_cell_measurement_temperature 293(2)
_cell_measurement_theta_max 29.1150
_cell_measurement_theta_min 2.3760
_cell_volume 975.37(10)
_computing_cell_refinement 'CrysAlisPro 1.171.40.84a (Rigaku OD, 2020)'
_computing_data_collection 'CrysAlisPro 1.171.40.84a (Rigaku OD, 2020)'
_computing_data_reduction 'CrysAlisPro 1.171.40.84a (Rigaku OD, 2020)'
_computing_structure_refinement 'SHELXL-2014/7 (Sheldrick, 2014)'
_diffrn_ambient_temperature 293(2)
_diffrn_measured_fraction_theta_full 0.999
_diffrn_measured_fraction_theta_max 0.999
_diffrn_measurement_device_type 'XtaLAB Synergy, Single source at offset/far, HyPix'
_diffrn_radiation_type MoK\a
_diffrn_radiation_wavelength 0.71073
_diffrn_reflns_av_R_equivalents 0.1025
_diffrn_reflns_av_unetI/netI 0.1085
_diffrn_reflns_Laue_measured_fraction_full 0.999
_diffrn_reflns_Laue_measured_fraction_max 0.999
_diffrn_reflns_limit_h_max 9
_diffrn_reflns_limit_h_min -9
_diffrn_reflns_limit_k_max 10
_diffrn_reflns_limit_k_min -10
_diffrn_reflns_limit_l_max 17
_diffrn_reflns_limit_l_min -17
_diffrn_reflns_number 9334
_diffrn_reflns_point_group_measured_fraction_full 0.999
_diffrn_reflns_point_group_measured_fraction_max 0.999
_diffrn_reflns_theta_full 24.997
_diffrn_reflns_theta_max 24.997
_diffrn_reflns_theta_min 2.385
_diffrn_source 'micro-focus sealed X-ray tube'
_exptl_absorpt_coefficient_mu 9.450
_exptl_absorpt_correction_T_max 1.00000
_exptl_absorpt_correction_T_min 0.14972
_exptl_absorpt_correction_type multi-scan
_exptl_absorpt_process_details 'CrysAlisPro 1.171.40.84a (Rigaku OD, 2020)'
_exptl_crystal_colour Yellow
_exptl_crystal_density_diffrn 2.054
_exptl_crystal_description Flakes
_exptl_crystal_F_000 576
_exptl_crystal_size_max 0.230
_exptl_crystal_size_mid 0.210
_exptl_crystal_size_min 0.200
_refine_diff_density_max 1.029
_refine_diff_density_min -1.479
_refine_diff_density_rms 0.201
_refine_ls_extinction_coef 0.019(2)
_refine_ls_extinction_expression Fc^*^=kFc[1+0.001xFc^2^\l^3^/sin(2\q)]^-1/4^
_refine_ls_extinction_method 'SHELXL-2014/7 (Sheldrick 2014'
_refine_ls_goodness_of_fit_ref 1.000
_refine_ls_hydrogen_treatment constr
_refine_ls_matrix_type full
_refine_ls_number_parameters 195
_refine_ls_number_reflns 3424
_refine_ls_number_restraints 3
_refine_ls_restrained_S_all 1.005
_refine_ls_R_factor_all 0.0966
_refine_ls_R_factor_gt 0.0702
_refine_ls_shift/su_max 0.000
_refine_ls_shift/su_mean 0.000
_refine_ls_structure_factor_coef Fsqd
_refine_ls_weighting_details 'w=1/[\s^2^(Fo^2^)+(0.1105P)^2^] where P=(Fo^2^+2Fc^2^)/3'
_refine_ls_weighting_scheme calc
_refine_ls_wR_factor_gt 0.1787
_refine_ls_wR_factor_ref 0.1952
_reflns_Friedel_coverage 0.000
_reflns_number_gt 2287
_reflns_number_total 3424
_reflns_threshold_expression 'I > 2\s(I)'
_cod_data_source_file d5dt01583a1.cif
_cod_data_source_block P_1
_cod_depositor_comments 'Adding full bibliography for 7719342.cif.'
_cod_database_code 7719342
_shelx_shelxl_version_number 2014/7
_shelx_space_group_comment
;
The symmetry employed for this shelxl refinement is uniquely defined
by the following loop, which should always be used as a source of
symmetry information in preference to the above space-group names.
They are only intended as comments.
;
_shelx_estimated_absorpt_t_min 0.220
_shelx_estimated_absorpt_t_max 0.254

loop_
_space_group_symop_operation_xyz
'x, y, z'
'-x, -y, -z'

loop_
_atom_site_label
_atom_site_type_symbol
_atom_site_fract_x
_atom_site_fract_y
_atom_site_fract_z
_atom_site_U_iso_or_equiv
_atom_site_adp_type
_atom_site_occupancy
_atom_site_site_symmetry_order
_atom_site_calc_flag
_atom_site_refinement_flags_posn
_atom_site_refinement_flags_adp
_atom_site_refinement_flags_occupancy
_atom_site_disorder_assembly
_atom_site_disorder_group
Zn1 Zn 0.46795(13) 0.53027(11) 0.26146(8) 0.0448(4) Uani 1 1 d . . . . .
Br1 Br 0.49767(14) 0.29785(11) 0.18057(7) 0.0582(4) Uani 1 1 d . . . . .
Br2 Br 0.14507(13) 0.65666(12) 0.30923(8) 0.0636(4) Uani 1 1 d . . . . .
Br3 Br 0.52919(15) 0.71692(11) 0.16268(8) 0.0605(4) Uani 1 1 d . . . . .
Br4 Br 0.68515(16) 0.45133(11) 0.38471(8) 0.0643(4) Uani 1 1 d . . . . .
N1 N 0.7111(10) 0.7952(8) 0.4211(6) 0.050(2) Uani 1 1 d . . . . .
N2 N 0.7835(13) 0.6613(9) 0.5577(7) 0.073(3) Uani 1 1 d D . . . .
H2A H 0.7865 0.5845 0.5215 0.109 Uiso 1 1 calc R U . . .
H2B H 0.6891 0.6814 0.5971 0.109 Uiso 1 1 calc R U . . .
H2C H 0.8913 0.6324 0.5875 0.109 Uiso 1 1 calc R U . . .
N3 N 1.1884(14) 0.1109(11) 0.0587(9) 0.087(3) Uani 1 1 d . . . . .
N4 N 0.9890(15) 0.3396(13) 0.1517(7) 0.095(4) Uani 1 1 d . . . . .
H4A H 1.0863 0.3049 0.1891 0.143 Uiso 1 1 calc R U . . .
H4C H 0.8911 0.3266 0.1775 0.143 Uiso 1 1 calc R U . . .
H4B H 0.9597 0.4409 0.1399 0.143 Uiso 1 1 calc R U . . .
C1 C 0.6774(13) 0.9208(12) 0.3627(7) 0.055(3) Uani 1 1 d . . . . .
H1 H 0.6445 0.9165 0.3028 0.067 Uiso 1 1 calc R U . . .
C2 C 0.6940(15) 1.0503(11) 0.3958(9) 0.061(3) Uani 1 1 d . . . . .
H2 H 0.6727 1.1372 0.3585 0.073 Uiso 1 1 calc R U . . .
C3 C 0.7436(14) 1.0534(10) 0.4867(8) 0.058(3) Uani 1 1 d . . . . .
H3 H 0.7550 1.1430 0.5084 0.069 Uiso 1 1 calc R U . . .
C4 C 0.7759(12) 0.9272(11) 0.5445(6) 0.050(2) Uani 1 1 d D . . . .
C5 C 0.7573(12) 0.7972(9) 0.5056(8) 0.050(2) Uani 1 1 d D . . . .
C6 C 0.8270(16) 0.9246(14) 0.6391(7) 0.073(3) Uani 1 1 d D . . . .
H6A H 0.8152 1.0276 0.6564 0.110 Uiso 1 1 calc R U . . .
H6B H 0.9544 0.8527 0.6472 0.110 Uiso 1 1 calc R U . . .
H6C H 0.7452 0.8919 0.6760 0.110 Uiso 1 1 calc R U . . .
C7 C 1.2296(16) 0.0331(14) -0.0240(10) 0.072(3) Uani 1 1 d . . . . .
H7 H 1.3318 -0.0616 -0.0288 0.087 Uiso 1 1 calc R U . . .
C8 C 1.1214(19) 0.0950(15) -0.0970(9) 0.077(4) Uani 1 1 d . . . . .
H8 H 1.1478 0.0434 -0.1520 0.092 Uiso 1 1 calc R U . . .
C9 C 0.9744(13) 0.2330(10) -0.0885(6) 0.044(2) Uani 1 1 d . . . . .
H9 H 0.9007 0.2758 -0.1389 0.052 Uiso 1 1 calc R U . . .
C10 C 0.9307(12) 0.3098(10) -0.0115(7) 0.053(2) Uani 1 1 d D . . . .
C11 C 1.0394(12) 0.2496(10) 0.0653(6) 0.044(2) Uani 1 1 d . . . . .
C12 C 0.7734(11) 0.4507(9) -0.0114(6) 0.048(2) Uani 1 1 d D . . . .
H12A H 0.6678 0.4332 0.0139 0.072 Uiso 1 1 calc R U . . .
H12C H 0.7458 0.4897 -0.0722 0.072 Uiso 1 1 calc R U . . .
H12B H 0.7988 0.5260 0.0243 0.072 Uiso 1 1 calc R U . . .

loop_
_atom_site_aniso_label
_atom_site_aniso_U_11
_atom_site_aniso_U_22
_atom_site_aniso_U_33
_atom_site_aniso_U_23
_atom_site_aniso_U_13
_atom_site_aniso_U_12
Zn1 0.0444(6) 0.0370(6) 0.0502(7) 0.0038(5) -0.0017(5) -0.0127(4)
Br1 0.0636(7) 0.0432(6) 0.0645(8) -0.0051(5) -0.0120(5) -0.0165(4)
Br2 0.0503(6) 0.0548(6) 0.0714(9) 0.0100(5) 0.0157(5) -0.0053(4)
Br3 0.0660(7) 0.0470(6) 0.0662(8) 0.0161(5) 0.0054(5) -0.0201(5)
Br4 0.0849(8) 0.0430(6) 0.0687(8) 0.0104(5) -0.0294(6) -0.0283(5)
N1 0.047(4) 0.041(4) 0.058(6) 0.000(4) 0.009(4) -0.012(3)
N2 0.082(6) 0.057(6) 0.080(7) 0.016(5) -0.009(5) -0.028(5)
N3 0.075(7) 0.064(6) 0.117(10) 0.007(6) 0.018(6) -0.023(5)
N4 0.085(7) 0.121(9) 0.062(7) 0.010(6) 0.000(6) -0.021(6)
C1 0.052(6) 0.057(6) 0.053(7) -0.002(5) 0.010(5) -0.016(5)
C2 0.068(7) 0.038(5) 0.080(9) 0.013(5) 0.011(6) -0.024(5)
C3 0.059(6) 0.030(5) 0.083(9) 0.004(5) 0.001(6) -0.016(4)
C4 0.045(5) 0.046(5) 0.059(7) -0.002(5) -0.007(5) -0.019(4)
C5 0.039(5) 0.036(5) 0.070(8) 0.015(5) 0.000(5) -0.010(4)
C6 0.079(8) 0.065(7) 0.078(9) 0.002(6) -0.010(7) -0.030(6)
C7 0.059(7) 0.066(7) 0.086(10) -0.007(7) 0.010(7) -0.018(5)
C8 0.103(10) 0.084(9) 0.060(8) -0.015(7) 0.033(7) -0.055(8)
C9 0.060(6) 0.050(5) 0.024(5) 0.006(4) -0.005(4) -0.025(4)
C10 0.050(5) 0.066(6) 0.050(7) 0.011(5) -0.003(5) -0.029(5)
C11 0.051(5) 0.048(5) 0.030(5) 0.008(4) -0.001(4) -0.016(4)
C12 0.046(5) 0.047(5) 0.039(6) 0.014(4) -0.004(4) -0.005(4)

loop_
_atom_type_symbol
_atom_type_description
_atom_type_scat_dispersion_real
_atom_type_scat_dispersion_imag
_atom_type_scat_source
C C 0.0033 0.0016 'International Tables Vol C Tables 4.2.6.8 and 6.1.1.4'
H H 0.0000 0.0000 'International Tables Vol C Tables 4.2.6.8 and 6.1.1.4'
N N 0.0061 0.0033 'International Tables Vol C Tables 4.2.6.8 and 6.1.1.4'
Zn Zn 0.2839 1.4301 'International Tables Vol C Tables 4.2.6.8 and 6.1.1.4'
Br Br -0.2901 2.4595 'International Tables Vol C Tables 4.2.6.8 and 6.1.1.4'

loop_
_geom_angle_atom_site_label_1
_geom_angle_atom_site_label_2
_geom_angle_atom_site_label_3
_geom_angle
_geom_angle_site_symmetry_1
_geom_angle_site_symmetry_3
_geom_angle_publ_flag
Br4 Zn1 Br1 107.59(5) . . ?
Br4 Zn1 Br2 113.47(6) . . ?
Br1 Zn1 Br2 107.78(5) . . ?
Br4 Zn1 Br3 111.24(5) . . ?
Br1 Zn1 Br3 110.95(6) . . ?
Br2 Zn1 Br3 105.79(5) . . ?
C5 N1 C1 122.9(8) . . ?
C11 N3 C7 119.7(11) . . ?
C2 C1 N1 117.5(11) . . ?
C1 C2 C3 120.0(10) . . ?
C4 C3 C2 121.9(9) . . ?
C3 C4 C5 115.0(9) . . ?
C3 C4 C6 124.1(9) . . ?
C5 C4 C6 120.9(9) . . ?
N1 C5 C4 122.7(8) . . ?
N1 C5 N2 116.5(9) . . ?
C4 C5 N2 120.8(10) . . ?
C8 C7 N3 120.3(11) . . ?
C9 C8 C7 118.7(10) . . ?
C10 C9 C8 122.7(10) . . ?
C9 C10 C11 120.2(8) . . ?
C9 C10 C12 117.1(9) . . ?
C11 C10 C12 122.7(9) . . ?
N3 C11 C10 118.4(9) . . ?
N3 C11 N4 122.3(9) . . ?
C10 C11 N4 119.3(8) . . ?

loop_
_geom_bond_atom_site_label_1
_geom_bond_atom_site_label_2
_geom_bond_distance
_geom_bond_site_symmetry_2
_geom_bond_publ_flag
Zn1 Br4 2.4013(15) . ?
Zn1 Br1 2.4095(14) . ?
Zn1 Br2 2.4121(13) . ?
Zn1 Br3 2.4228(14) . ?
N1 C5 1.308(13) . ?
N1 C1 1.380(13) . ?
N2 C5 1.412(8) . ?
N3 C11 1.358(12) . ?
N3 C7 1.400(16) . ?
N4 C11 1.501(14) . ?
C1 C2 1.353(14) . ?
C2 C3 1.407(16) . ?
C3 C4 1.381(14) . ?
C4 C5 1.398(13) . ?
C4 C6 1.457(9) . ?
C7 C8 1.352(18) . ?
C8 C9 1.349(15) . ?
C9 C10 1.322(13) . ?
C10 C11 1.397(13) . ?
C10 C12 1.399(8) . ?

loop_
_geom_hbond_atom_site_label_D
_geom_hbond_atom_site_label_H
_geom_hbond_atom_site_label_A
_geom_hbond_distance_DH
_geom_hbond_distance_HA
_geom_hbond_distance_DA
_geom_hbond_angle_DHA
_geom_hbond_site_symmetry_A
C7 H7 Br1 0.93 3.07 3.784(12) 134.9 2_755
C2 H2 Br4 0.93 2.98 3.685(10) 134.2 1_565
C2 H2 Br1 0.93 3.06 3.861(12) 144.8 1_565
N4 H4A Br1 0.89 3.15 3.823(11) 133.9 1_655
N2 H2C Br4 0.89 3.09 3.926(9) 157.6 2_766
N2 H2A Br4 0.89 2.66 3.500(10) 157.1 .

loop_
_geom_torsion_atom_site_label_1
_geom_torsion_atom_site_label_2
_geom_torsion_atom_site_label_3
_geom_torsion_atom_site_label_4
_geom_torsion
_geom_torsion_site_symmetry_1
_geom_torsion_site_symmetry_2
_geom_torsion_site_symmetry_3
_geom_torsion_site_symmetry_4
_geom_torsion_publ_flag
C5 N1 C1 C2 0.1(13) . . . . ?
N1 C1 C2 C3 -0.1(14) . . . . ?
C1 C2 C3 C4 -0.2(16) . . . . ?
C2 C3 C4 C5 0.6(14) . . . . ?
C2 C3 C4 C6 -179.8(10) . . . . ?
C1 N1 C5 C4 0.3(14) . . . . ?
C1 N1 C5 N2 178.7(8) . . . . ?
C3 C4 C5 N1 -0.6(14) . . . . ?
C6 C4 C5 N1 179.8(9) . . . . ?
C3 C4 C5 N2 -179.0(8) . . . . ?
C6 C4 C5 N2 1.4(14) . . . . ?
C11 N3 C7 C8 -0.3(17) . . . . ?
N3 C7 C8 C9 0.4(18) . . . . ?
C7 C8 C9 C10 -0.6(17) . . . . ?
C8 C9 C10 C11 0.7(15) . . . . ?
C8 C9 C10 C12 -179.2(10) . . . . ?
C7 N3 C11 C10 0.4(15) . . . . ?
C7 N3 C11 N4 -179.4(10) . . . . ?
C9 C10 C11 N3 -0.6(15) . . . . ?
C12 C10 C11 N3 179.3(9) . . . . ?
C9 C10 C11 N4 179.2(9) . . . . ?
C12 C10 C11 N4 -0.9(15) . . . . ?
